data_2200859
loop_
_publ_author_name
'Fl\"orke, Ulrich'
'Petters, Dina'

_publ_section_title
;
 Heptacarbonyl(\a-ethoxybenzylidene)di-\m-diethylphosphidodirhenium
;
_journal_issue 3
_journal_name_full 'Acta Crystallographica Section E'
_journal_page_first m88
_journal_page_last m89
_journal_paper_doi 10.1107/S1600536802002258
_journal_volume 58
_journal_year 2002
_chemical_formula_iupac '[Re2 (C9 H10 O1) (C4 H10 P)2 (C O)7]'
_chemical_formula_moiety 'C24 H30 O8 P2 Re2'
_chemical_formula_sum 'C24 H30 O8 P2 Re2'
_chemical_formula_weight 880.82
_chemical_name_systematic
;
 Bis(\m-diethylphosphido)heptacarbonyl-
 \a-ethoxybenzylidene-di-rhenium
;
_space_group_IT_number 2
_symmetry_cell_setting triclinic
_symmetry_space_group_name_Hall '-P 1'
_symmetry_space_group_name_H-M 'P -1'
_atom_sites_solution_hydrogens geom
_atom_sites_solution_primary direct
_atom_sites_solution_secondary difmap
_audit_creation_method SHELXL-97
_cell_angle_alpha 73.040(10)
_cell_angle_beta 78.820(10)
_cell_angle_gamma 88.590(10)
_cell_formula_units_Z 2
_cell_length_a 8.425(2)
_cell_length_b 10.5040(10)
_cell_length_c 17.674(4)
_cell_measurement_reflns_used 29
_cell_measurement_temperature 200(2)
_cell_measurement_theta_max 23.679
_cell_measurement_theta_min 7.764
_cell_volume 1466.8(5)
_computing_cell_refinement XSCANS
_computing_data_collection 'XSCANS (Bruker, 1996)'
_computing_data_reduction 'SHELXTL (Bruker, 1998)'
_computing_molecular_graphics SHELXTL
_computing_publication_material SHELXTL
_computing_structure_refinement SHELXTL
_computing_structure_solution SHELXTL
_diffrn_ambient_temperature 200(2)
_diffrn_measured_fraction_theta_full .989
_diffrn_measured_fraction_theta_max .989
_diffrn_measurement_device_type 'Bruker P4'
_diffrn_measurement_method \w
_diffrn_radiation_monochromator graphite
_diffrn_radiation_source 'fine-focus sealed tube'
_diffrn_radiation_type MoK\a
_diffrn_radiation_wavelength .71073
_diffrn_reflns_av_R_equivalents .0227
_diffrn_reflns_av_sigmaI/netI .0441
_diffrn_reflns_limit_h_max 1
_diffrn_reflns_limit_h_min -10
_diffrn_reflns_limit_k_max 13
_diffrn_reflns_limit_k_min -13
_diffrn_reflns_limit_l_max 22
_diffrn_reflns_limit_l_min -22
_diffrn_reflns_number 8026
_diffrn_reflns_theta_full 27.50
_diffrn_reflns_theta_max 27.50
_diffrn_reflns_theta_min 2.46
_diffrn_standards_decay_% 1
_diffrn_standards_interval_count 397
_diffrn_standards_number 3
_exptl_absorpt_coefficient_mu 8.396
_exptl_absorpt_correction_T_max .608
_exptl_absorpt_correction_T_min .083
_exptl_absorpt_correction_type '\y scan'
_exptl_absorpt_process_details '(North et al., 1968)'
_exptl_crystal_colour colourless
_exptl_crystal_density_diffrn 1.994
_exptl_crystal_density_meas ?
_exptl_crystal_density_method none
_exptl_crystal_description needle
_exptl_crystal_F_000 836
_exptl_crystal_size_max .38
_exptl_crystal_size_mid .15
_exptl_crystal_size_min .06
_refine_diff_density_max .940
_refine_diff_density_min -.822
_refine_ls_extinction_method none
_refine_ls_goodness_of_fit_ref .983
_refine_ls_hydrogen_treatment constr
_refine_ls_matrix_type full
_refine_ls_number_parameters 330
_refine_ls_number_reflns 6665
_refine_ls_number_restraints 0
_refine_ls_restrained_S_all .983
_refine_ls_R_factor_all .0556
_refine_ls_R_factor_gt .0377
_refine_ls_shift/su_max <0.001
_refine_ls_shift/su_mean .000
_refine_ls_structure_factor_coef Fsqd
_refine_ls_weighting_details 'calc w = 1/[\s^2^(Fo^2^)+(0.0575P)^2^] where P = (Fo^2^+2Fc^2^)/3'
_refine_ls_weighting_scheme calc
_refine_ls_wR_factor_gt .0868
_refine_ls_wR_factor_ref .0958
_reflns_number_gt 5086
_reflns_number_total 6665
_reflns_threshold_expression I>2\s(I)
_cod_data_source_file cf6148.cif
_cod_data_source_block I
_cod_depositor_comments
;
The following automatic conversions were performed:
'_symmetry_cell_setting' value 'Triclinic' changed to 'triclinic'
according to '/home/saulius/struct/CIF-dictionaries/cif_core.dic'
dictionary named 'cif_core.dic' version 2.4.1 from 2010-06-29.

Automatic conversion script
Id: cif_fix_enum 1527 2010-12-29 10:47:43Z saulius 

The following automatic conversions were performed:

'_symmetry_cell_setting' value 'Triclinic' changed to 'triclinic'
according to /home/saulius/struct/CIF-dictionaries/cif_core.dic
dictionary named 'cif_core.dic' version 2.4.1 from 2010-06-29.

Automatic conversion script
Id: cif_fix_values 1715 2011-07-08 13:25:40Z adriana 

The following automatic conversions were performed:

'_exptl_crystal_density_meas' value 'not measured' was changed to '?'
- the value is perceived as not measured.

Automatic conversion script
Id: cif_fix_values 3008 2015-01-20 13:52:24Z robertas 
;
_cod_database_code 2200859
_cod_database_fobs_code 2200859

loop_
_symmetry_equiv_pos_as_xyz
'x, y, z'
'-x, -y, -z'

loop_
_atom_site_label
_atom_site_fract_x
_atom_site_fract_y
_atom_site_fract_z
_atom_site_U_iso_or_equiv
_atom_site_adp_type
_atom_site_calc_flag
_atom_site_refinement_flags
_atom_site_occupancy
_atom_site_disorder_assembly
_atom_site_disorder_group
_atom_site_type_symbol
Re1 -.00177(3) .37089(3) .358736(14) .02719(10) Uani d . 1 . . Re
Re2 .29648(3) .26519(2) .186324(13) .02267(9) Uani d . 1 . . Re
P1 .0457(2) .39188(17) .21057(9) .0229(3) Uani d . 1 . . P
P2 .2345(2) .22693(18) .33571(10) .0265(4) Uani d . 1 . . P
C1 .1543(10) .5263(8) .3305(5) .0409(18) Uani d . 1 . . C
O1 .2431(8) .6143(6) .3136(4) .0615(18) Uani d . 1 . . O
C2 -.0091(10) .3383(8) .4742(5) .0415(19) Uani d . 1 . . C
O2 -.0171(8) .3213(7) .5422(3) .0628(19) Uani d . 1 . . O
C3 -.1901(10) .4838(8) .3595(5) .045(2) Uani d . 1 . . C
O3 -.3029(8) .5454(7) .3635(5) .073(2) Uani d . 1 . . O
C4 -.1455(9) .2136(7) .3829(4) .0339(16) Uani d . 1 . . C
O4 -.2281(6) .1207(6) .3990(3) .0450(14) Uani d . 1 . . O
C5 .4216(8) .4263(7) .1823(4) .0291(15) Uani d . 1 . . C
O5 .4946(6) .5173(5) .1794(3) .0405(13) Uani d . 1 . . O
C6 .4908(8) .1617(7) .1847(4) .0292(15) Uani d . 1 . . C
O6 .6060(6) .0997(6) .1838(3) .0462(14) Uani d . 1 . . O
C7 .3244(9) .3250(7) .0684(4) .0335(16) Uani d . 1 . . C
O7 .3471(8) .3634(6) .0003(3) .0541(16) Uani d . 1 . . O
C8 .1666(8) .0945(7) .1907(4) .0265(14) Uani d . 1 . . C
O8 .0338(6) .0492(5) .2426(3) .0371(12) Uani d . 1 . . O
C9 -.0559(10) -.0722(8) .2430(5) .050(2) Uani d . 1 . . C
H9A -.1004 -.0545 .1932 .060 Uiso calc R 1 . . H
H9B .0185 -.1470 .2450 .060 Uiso calc R 1 . . H
C10 -.1868(11) -.1067(9) .3133(5) .053(2) Uani d . 1 . . C
H10A -.2426 -.1890 .3159 .080 Uiso calc R 1 . . H
H10B -.2635 -.0345 .3092 .080 Uiso calc R 1 . . H
H10C -.1423 -.1198 .3622 .080 Uiso calc R 1 . . H
C11 .2245(8) .0148(7) .1321(4) .0296(15) Uani d . 1 . . C
C12 .1800(10) .0474(8) .0582(4) .0400(18) Uani d . 1 . . C
H12 .1097 .1188 .0440 .048 Uiso calc R 1 . . H
C13 .2379(10) -.0239(9) .0043(5) .046(2) Uani d . 1 . . C
H13 .2057 -.0024 -.0464 .055 Uiso calc R 1 . . H
C14 .3422(10) -.1259(8) .0244(5) .043(2) Uani d . 1 . . C
H14 .3835 -.1736 -.0129 .051 Uiso calc R 1 . . H
C15 .3859(10) -.1583(8) .0976(5) .0416(19) Uani d . 1 . . C
H15 .4569 -.2293 .1112 .050 Uiso calc R 1 . . H
C16 .3277(9) -.0883(7) .1530(4) .0380(17) Uani d . 1 . . C
H16 .3586 -.1112 .2041 .046 Uiso calc R 1 . . H
C17 .0751(9) .5669(7) .1445(4) .0317(15) Uani d . 1 . . C
H17A .1675 .6080 .1570 .038 Uiso calc R 1 . . H
H17B .1061 .5649 .0879 .038 Uiso calc R 1 . . H
C18 -.0674(11) .6565(7) .1501(5) .047(2) Uani d . 1 . . C
H18A -.1542 .6261 .1292 .070 Uiso calc R 1 . . H
H18B -.0334 .7481 .1182 .070 Uiso calc R 1 . . H
H18C -.1067 .6533 .2066 .070 Uiso calc R 1 . . H
C19 -.1352(8) .3378(7) .1830(4) .0313(15) Uani d . 1 . . C
H19A -.1599 .2429 .2136 .038 Uiso calc R 1 . . H
H19B -.2276 .3895 .2004 .038 Uiso calc R 1 . . H
C20 -.1223(9) .3529(8) .0934(4) .0398(18) Uani d . 1 . . C
H20A -.2211 .3158 .0852 .060 Uiso calc R 1 . . H
H20B -.0287 .3051 .0746 .060 Uiso calc R 1 . . H
H20C -.1090 .4475 .0628 .060 Uiso calc R 1 . . H
C21 .4149(8) .2711(9) .3697(4) .0372(18) Uani d . 1 . . C
H21A .5053 .2165 .3536 .045 Uiso calc R 1 . . H
H21B .4463 .3654 .3404 .045 Uiso calc R 1 . . H
C22 .3971(11) .2533(10) .4593(4) .056(2) Uani d . 1 . . C
H22A .4998 .2780 .4704 .084 Uiso calc R 1 . . H
H22B .3680 .1600 .4895 .084 Uiso calc R 1 . . H
H22C .3120 .3104 .4760 .084 Uiso calc R 1 . . H
C23 .1916(9) .0525(7) .3982(4) .0346(16) Uani d . 1 . . C
H23A .1642 .0509 .4556 .042 Uiso calc R 1 . . H
H23B .0949 .0188 .3850 .042 Uiso calc R 1 . . H
C24 .3292(10) -.0431(8) .3886(5) .049(2) Uani d . 1 . . C
H24A .2955 -.1326 .4244 .074 Uiso calc R 1 . . H
H24B .4253 -.0124 .4027 .074 Uiso calc R 1 . . H
H24C .3548 -.0456 .3326 .074 Uiso calc R 1 . . H

loop_
_atom_site_aniso_label
_atom_site_aniso_U_11
_atom_site_aniso_U_22
_atom_site_aniso_U_33
_atom_site_aniso_U_12
_atom_site_aniso_U_13
_atom_site_aniso_U_23
Re1 .02897(16) .02844(16) .02476(14) .00114(12) -.00087(11) -.01157(11)
Re2 .02382(14) .02338(15) .02012(13) .00128(10) -.00226(10) -.00667(10)
P1 .0237(8) .0229(8) .0220(7) .0013(7) -.0046(6) -.0066(6)
P2 .0268(8) .0310(9) .0214(7) .0013(7) -.0059(7) -.0066(7)
C1 .044(4) .036(4) .041(4) .003(4) .004(4) -.016(3)
O1 .071(4) .051(4) .060(4) -.024(4) .006(3) -.023(3)
C2 .044(4) .044(5) .037(4) -.009(4) .000(3) -.017(3)
O2 .079(5) .084(5) .027(3) -.009(4) -.002(3) -.023(3)
C3 .039(4) .036(4) .056(5) .004(4) .001(4) -.012(4)
O3 .046(4) .050(4) .111(6) .014(3) .012(4) -.021(4)
C4 .029(4) .035(4) .032(3) .009(3) .000(3) -.005(3)
O4 .037(3) .041(3) .052(3) -.007(3) -.003(3) -.008(3)
C5 .022(3) .036(4) .029(3) .005(3) -.006(3) -.008(3)
O5 .038(3) .029(3) .051(3) -.007(2) -.005(2) -.009(2)
C6 .028(3) .034(4) .025(3) .000(3) -.006(3) -.008(3)
O6 .031(3) .042(3) .063(4) .010(3) -.006(3) -.015(3)
C7 .037(4) .038(4) .025(3) .008(3) -.003(3) -.009(3)
O7 .073(4) .055(4) .026(3) .010(3) -.005(3) -.003(2)
C8 .031(3) .025(3) .024(3) .005(3) -.008(3) -.007(2)
O8 .037(3) .033(3) .041(3) -.007(2) .003(2) -.016(2)
C9 .040(4) .042(5) .069(6) -.018(4) -.001(4) -.023(4)
C10 .055(5) .039(5) .060(5) -.010(4) -.002(4) -.011(4)
C11 .030(3) .027(3) .033(3) -.001(3) -.002(3) -.013(3)
C12 .046(4) .045(5) .040(4) .006(4) -.014(3) -.026(3)
C13 .047(5) .060(5) .038(4) -.001(4) -.003(4) -.030(4)
C14 .046(5) .038(4) .047(4) .002(4) .010(4) -.030(4)
C15 .046(5) .027(4) .054(5) .002(3) .001(4) -.021(3)
C16 .046(4) .032(4) .037(4) .004(3) -.006(3) -.012(3)
C17 .039(4) .023(3) .031(3) -.002(3) -.011(3) -.001(3)
C18 .060(5) .025(4) .054(5) .012(4) -.011(4) -.012(3)
C19 .027(3) .035(4) .033(3) .001(3) -.006(3) -.013(3)
C20 .037(4) .043(4) .043(4) -.005(4) -.014(3) -.014(3)
C21 .028(4) .059(5) .031(3) -.005(4) -.012(3) -.017(3)
C22 .051(5) .088(7) .034(4) -.007(5) -.015(4) -.021(4)
C23 .041(4) .030(4) .027(3) .002(3) -.005(3) .000(3)
C24 .052(5) .040(5) .045(4) .017(4) -.007(4) .001(4)

loop_
_atom_type_symbol
_atom_type_description
_atom_type_scat_dispersion_real
_atom_type_scat_dispersion_imag
_atom_type_scat_source
C C .0033 .0016 'International Tables Vol C Tables 4.2.6.8 and 6.1.1.4'
H H .0000 .0000 'International Tables Vol C Tables 4.2.6.8 and 6.1.1.4'
O O .0106 .0060 'International Tables Vol C Tables 4.2.6.8 and 6.1.1.4'
P P .1023 .0942 'International Tables Vol C Tables 4.2.6.8 and 6.1.1.4'
Re Re -1.0185 7.2310 'International Tables Vol C Tables 4.2.6.8 and 6.1.1.4'

loop_
_geom_angle_atom_site_label_1
_geom_angle_atom_site_label_2
_geom_angle_atom_site_label_3
_geom_angle
_geom_angle_publ_flag
C2 Re1 C3 92.9(4) ?
C2 Re1 C4 89.8(3) ?
C3 Re1 C4 89.9(3) ?
C2 Re1 C1 91.8(3) ?
C3 Re1 C1 92.8(3) ?
C4 Re1 C1 176.8(3) ?
C2 Re1 P2 96.0(3) ?
C3 Re1 P2 170.9(3) ?
C4 Re1 P2 88.3(2) ?
C1 Re1 P2 88.7(2) ?
C2 Re1 P1 171.2(3) ?
C3 Re1 P1 95.9(3) ?
C4 Re1 P1 90.6(2) ?
C1 Re1 P1 87.4(2) ?
P2 Re1 P1 75.23(5) y
C6 Re2 C7 93.4(3) ?
C6 Re2 C5 91.4(3) ?
C7 Re2 C5 89.8(3) ?
C6 Re2 C8 88.1(3) ?
C7 Re2 C8 90.3(3) ?
C5 Re2 C8 179.5(3) ?
C6 Re2 P2 95.78(19) ?
C7 Re2 P2 169.7(2) ?
C5 Re2 P2 85.28(19) ?
C8 Re2 P2 94.66(17) ?
C6 Re2 P1 171.38(19) ?
C7 Re2 P1 95.1(2) ?
C5 Re2 P1 87.2(2) ?
C8 Re2 P1 93.27(19) ?
P2 Re2 P1 75.63(6) y
C19 P1 C17 101.3(3) ?
C19 P1 Re2 116.5(2) ?
C17 P1 Re2 110.2(2) ?
C19 P1 Re1 111.1(2) ?
C17 P1 Re1 113.8(2) ?
Re2 P1 Re1 104.30(6) y
C23 P2 C21 101.7(4) ?
C23 P2 Re2 116.1(2) ?
C21 P2 Re2 110.0(2) ?
C23 P2 Re1 111.7(2) ?
C21 P2 Re1 113.2(3) ?
Re2 P2 Re1 104.40(6) y
O1 C1 Re1 179.3(7) ?
O2 C2 Re1 178.1(8) ?
O3 C3 Re1 176.7(8) ?
O4 C4 Re1 178.2(7) ?
O5 C5 Re2 178.9(6) ?
O6 C6 Re2 179.7(6) ?
O7 C7 Re2 176.5(7) ?
O8 C8 C11 115.4(6) ?
O8 C8 Re2 123.6(5) y
C11 C8 Re2 121.0(4) ?
C8 O8 C9 121.8(6) ?
C10 C9 O8 108.7(7) ?
C10 C9 H9A 109.9 ?
O8 C9 H9A 109.9 ?
C10 C9 H9B 109.9 ?
O8 C9 H9B 109.9 ?
H9A C9 H9B 108.3 ?
C9 C10 H10A 109.5 ?
C9 C10 H10B 109.5 ?
H10A C10 H10B 109.5 ?
C9 C10 H10C 109.5 ?
H10A C10 H10C 109.5 ?
H10B C10 H10C 109.5 ?
C12 C11 C16 120.3(7) ?
C12 C11 C8 120.7(7) ?
C16 C11 C8 119.0(6) ?
C11 C12 C13 120.0(8) ?
C11 C12 H12 120.0 ?
C13 C12 H12 120.0 ?
C14 C13 C12 120.0(8) ?
C14 C13 H13 120.0 ?
C12 C13 H13 120.0 ?
C15 C14 C13 120.1(7) ?
C15 C14 H14 120.0 ?
C13 C14 H14 120.0 ?
C14 C15 C16 120.8(8) ?
C14 C15 H15 119.6 ?
C16 C15 H15 119.6 ?
C11 C16 C15 118.9(7) ?
C11 C16 H16 120.6 ?
C15 C16 H16 120.6 ?
C18 C17 P1 117.0(5) ?
C18 C17 H17A 108.1 ?
P1 C17 H17A 108.1 ?
C18 C17 H17B 108.1 ?
P1 C17 H17B 108.1 ?
H17A C17 H17B 107.3 ?
C17 C18 H18A 109.5 ?
C17 C18 H18B 109.5 ?
H18A C18 H18B 109.5 ?
C17 C18 H18C 109.5 ?
H18A C18 H18C 109.5 ?
H18B C18 H18C 109.5 ?
C20 C19 P1 115.5(5) ?
C20 C19 H19A 108.4 ?
P1 C19 H19A 108.4 ?
C20 C19 H19B 108.4 ?
P1 C19 H19B 108.4 ?
H19A C19 H19B 107.5 ?
C19 C20 H20A 109.5 ?
C19 C20 H20B 109.5 ?
H20A C20 H20B 109.5 ?
C19 C20 H20C 109.5 ?
H20A C20 H20C 109.5 ?
H20B C20 H20C 109.5 ?
C22 C21 P2 116.6(5) ?
C22 C21 H21A 108.2 ?
P2 C21 H21A 108.2 ?
C22 C21 H21B 108.2 ?
P2 C21 H21B 108.2 ?
H21A C21 H21B 107.3 ?
C21 C22 H22A 109.5 ?
C21 C22 H22B 109.5 ?
H22A C22 H22B 109.5 ?
C21 C22 H22C 109.5 ?
H22A C22 H22C 109.5 ?
H22B C22 H22C 109.5 ?
C24 C23 P2 115.5(5) ?
C24 C23 H23A 108.4 ?
P2 C23 H23A 108.4 ?
C24 C23 H23B 108.4 ?
P2 C23 H23B 108.4 ?
H23A C23 H23B 107.5 ?
C23 C24 H24A 109.5 ?
C23 C24 H24B 109.5 ?
H24A C24 H24B 109.5 ?
C23 C24 H24C 109.5 ?
H24A C24 H24C 109.5 ?
H24B C24 H24C 109.5 ?

loop_
_geom_bond_atom_site_label_1
_geom_bond_atom_site_label_2
_geom_bond_site_symmetry_2
_geom_bond_distance
_geom_bond_publ_flag
Re1 C2 . 1.956(8) ?
Re1 C3 . 1.958(9) ?
Re1 C4 . 1.966(8) ?
Re1 C1 . 2.004(8) ?
Re1 P2 . 2.5122(19) y
Re1 P1 . 2.5154(17) y
Re2 C6 . 1.943(7) ?
Re2 C7 . 1.962(7) ?
Re2 C5 . 1.993(7) ?
Re2 C8 . 2.098(7) y
Re2 P2 . 2.5023(17) y
Re2 P1 . 2.5024(18) y
P1 C19 . 1.837(7) ?
P1 C17 . 1.861(6) ?
P2 C23 . 1.846(7) ?
P2 C21 . 1.854(7) ?
C1 O1 . 1.136(9) ?
C2 O2 . 1.152(9) ?
C3 O3 . 1.139(10) ?
C4 O4 . 1.145(9) ?
C5 O5 . 1.132(8) ?
C6 O6 . 1.155(8) ?
C7 O7 . 1.130(8) ?
C8 O8 . 1.300(8) y
C8 C11 . 1.517(9) y
O8 C9 . 1.495(9) y
C9 C10 . 1.455(11) ?
C9 H9A . .990 ?
C9 H9B . .990 ?
C10 H10A . .980 ?
C10 H10B . .980 ?
C10 H10C . .980 ?
C11 C12 . 1.374(10) ?
C11 C16 . 1.382(10) ?
C12 C13 . 1.387(10) ?
C12 H12 . .950 ?
C13 C14 . 1.377(12) ?
C13 H13 . .950 ?
C14 C15 . 1.358(11) ?
C14 H14 . .950 ?
C15 C16 . 1.399(10) ?
C15 H15 . .950 ?
C16 H16 . .950 ?
C17 C18 . 1.513(11) ?
C17 H17A . .990 ?
C17 H17B . .990 ?
C18 H18A . .980 ?
C18 H18B . .980 ?
C18 H18C . .980 ?
C19 C20 . 1.529(9) ?
C19 H19A . .990 ?
C19 H19B . .990 ?
C20 H20A . .980 ?
C20 H20B . .980 ?
C20 H20C . .980 ?
C21 C22 . 1.518(9) ?
C21 H21A . .990 ?
C21 H21B . .990 ?
C22 H22A . .980 ?
C22 H22B . .980 ?
C22 H22C . .980 ?
C23 C24 . 1.532(10) ?
C23 H23A . .990 ?
C23 H23B . .990 ?
C24 H24A . .980 ?
C24 H24B . .980 ?
C24 H24C . .980 ?

loop_
_geom_torsion_atom_site_label_1
_geom_torsion_atom_site_label_2
_geom_torsion_atom_site_label_3
_geom_torsion_atom_site_label_4
_geom_torsion
C7 Re2 P1 C19 66.8(3)
C5 Re2 P1 C19 156.4(3)
C8 Re2 P1 C19 -23.8(3)
P2 Re2 P1 C19 -117.8(2)
C7 Re2 P1 C17 -47.8(3)
C5 Re2 P1 C17 41.7(3)
C8 Re2 P1 C17 -138.4(3)
P2 Re2 P1 C17 127.6(3)
C7 Re2 P1 Re1 -170.4(2)
C5 Re2 P1 Re1 -80.79(19)
C8 Re2 P1 Re1 99.03(17)
P2 Re2 P1 Re1 5.05(6)
C3 Re1 P1 C19 -56.9(4)
C4 Re1 P1 C19 33.1(3)
C1 Re1 P1 C19 -149.4(3)
P2 Re1 P1 C19 121.2(3)
C3 Re1 P1 C17 56.7(4)
C4 Re1 P1 C17 146.7(3)
C1 Re1 P1 C17 -35.8(3)
P2 Re1 P1 C17 -125.2(3)
C3 Re1 P1 Re2 176.9(2)
C4 Re1 P1 Re2 -93.1(2)
C1 Re1 P1 Re2 84.3(2)
P2 Re1 P1 Re2 -5.04(6)
C6 Re2 P2 C23 -62.5(3)
C5 Re2 P2 C23 -153.4(3)
C8 Re2 P2 C23 26.1(3)
P1 Re2 P2 C23 118.3(3)
C6 Re2 P2 C21 52.3(4)
C5 Re2 P2 C21 -38.6(4)
C8 Re2 P2 C21 140.9(3)
P1 Re2 P2 C21 -126.9(3)
C6 Re2 P2 Re1 174.2(2)
C5 Re2 P2 Re1 83.3(2)
C8 Re2 P2 Re1 -97.25(19)
P1 Re2 P2 Re1 -5.06(6)
C2 Re1 P2 C23 59.5(3)
C4 Re1 P2 C23 -30.1(3)
C1 Re1 P2 C23 151.2(3)
P1 Re1 P2 C23 -121.2(3)
C2 Re1 P2 C21 -54.6(3)
C4 Re1 P2 C21 -144.2(3)
C1 Re1 P2 C21 37.1(3)
P1 Re1 P2 C21 124.7(3)
C2 Re1 P2 Re2 -174.3(2)
C4 Re1 P2 Re2 96.1(2)
C1 Re1 P2 Re2 -82.6(2)
P1 Re1 P2 Re2 5.04(6)
C6 Re2 C8 O8 130.5(6)
C7 Re2 C8 O8 -136.2(6)
P2 Re2 C8 O8 34.8(6)
P1 Re2 C8 O8 -41.0(5)
C6 Re2 C8 C11 -49.3(5)
C7 Re2 C8 C11 44.0(6)
P2 Re2 C8 C11 -145.0(5)
P1 Re2 C8 C11 139.2(5)
C11 C8 O8 C9 -.8(10)
Re2 C8 O8 C9 179.4(6)
C8 O8 C9 C10 173.1(7)
O8 C8 C11 C12 92.7(8)
Re2 C8 C11 C12 -87.5(8)
O8 C8 C11 C16 -89.7(8)
Re2 C8 C11 C16 90.1(7)
C16 C11 C12 C13 .5(11)
C8 C11 C12 C13 178.1(7)
C11 C12 C13 C14 -1.1(12)
C12 C13 C14 C15 1.2(12)
C13 C14 C15 C16 -.7(12)
C12 C11 C16 C15 .1(11)
C8 C11 C16 C15 -177.6(6)
C14 C15 C16 C11 .0(12)
C19 P1 C17 C18 54.6(7)
Re2 P1 C17 C18 178.5(5)
Re1 P1 C17 C18 -64.8(6)
C17 P1 C19 C20 55.9(6)
Re2 P1 C19 C20 -63.7(6)
Re1 P1 C19 C20 177.1(5)
C23 P2 C21 C22 -56.3(7)
Re2 P2 C21 C22 -180.0(6)
Re1 P2 C21 C22 63.7(7)
C21 P2 C23 C24 -58.7(7)
Re2 P2 C23 C24 60.7(6)
Re1 P2 C23 C24 -179.8(5)
